data_1552253
loop_
_publ_author_name
'Lindley, Brian'
'Walden, Andrew G.'
'Brasacchio, Ann Marie'
'Casuras, Andrea'
'Lease, Nicholas'
'Chen, Chun-Hsing'
'Goldman, Alan S.'
'Miller, Alexander James Minden'

_publ_section_title
;
 Electrochemical C--H Bond Activation via Cationic Iridium Hydride Pincer
 Complexes
;
_journal_name_full 'Chemical Science'
_journal_paper_doi 10.1039/C9SC03076J
_journal_year 2019
_chemical_absolute_configuration unk
_chemical_formula_moiety 'C61.00 H60.00 B1 F24 Ir1 N1 P2'
_chemical_formula_sum 'C61 H60 B F24 Ir N P2'
_chemical_formula_weight 1528.08
_space_group_IT_number 96
_space_group_name_Hall 'P 4nw 2abw'
_space_group_name_H-M_alt 'P 43 21 2'
_symmetry_cell_setting tetragonal
_symmetry_space_group_name_Hall 'P 4nw 2abw'
_symmetry_space_group_name_H-M 'P 43 21 2'
_atom_sites_solution_hydrogens difmap
_atom_sites_solution_primary other
_audit_creation_date 2019-03-29
_audit_creation_method CRYSTALS_ver_14.61_build_6236
_audit_update_record
;
2019-06-21 deposited with the CCDC.    2019-08-20 downloaded from the CCDC.
;
_cell_angle_alpha 90
_cell_angle_beta 90
_cell_angle_gamma 90
_cell_formula_units_Z 4
_cell_length_a 13.4887(4)
_cell_length_b 13.4887(4)
_cell_length_c 34.6571(12)
_cell_measurement_reflns_used 8727
_cell_measurement_temperature 100
_cell_measurement_theta_max 69
_cell_measurement_theta_min 4
_cell_volume 6305.7(3)
_computing_cell_refinement 'Apex2 (Bruker AXS, 2006)'
_computing_data_collection 'Apex2 (Bruker AXS, 2006)'
_computing_data_reduction 'Apex2 (Bruker AXS, 2006)'
_computing_molecular_graphics 'CAMERON (Watkin et al., 1996)'
_computing_publication_material 'CRYSTALS (Betteridge et al., 2003)'
_computing_structure_refinement 'CRYSTALS (Betteridge et al., 2003)'
_computing_structure_solution 'Superflip (Palatinus & Chapuis, 2007)'
_diffrn_ambient_temperature 100
_diffrn_measured_fraction_theta_full 0.995
_diffrn_measured_fraction_theta_max 0.966
_diffrn_measurement_device Area
_diffrn_measurement_device_type 'Bruker Kappa Apex2'
_diffrn_measurement_method '\f & \w scans'
_diffrn_radiation_monochromator graphite
_diffrn_radiation_type 'Cu K\a'
_diffrn_radiation_wavelength 1.54180
_diffrn_reflns_av_R_equivalents 0.044
_diffrn_reflns_limit_h_max 12
_diffrn_reflns_limit_h_min -15
_diffrn_reflns_limit_k_max 15
_diffrn_reflns_limit_k_min -14
_diffrn_reflns_limit_l_max 42
_diffrn_reflns_limit_l_min -37
_diffrn_reflns_number 30251
_diffrn_reflns_theta_full 59.654
_diffrn_reflns_theta_max 70.181
_diffrn_reflns_theta_min 3.516
_diffrn_standards_number 0
_exptl_absorpt_coefficient_mu 5.573
_exptl_absorpt_correction_T_max 0.75
_exptl_absorpt_correction_T_min 0.55
_exptl_absorpt_correction_type multi-scan
_exptl_absorpt_process_details 'SADABS (Siemens, 1996)'
_exptl_crystal_colour ' '
_exptl_crystal_density_diffrn 1.610
_exptl_crystal_density_method 'not measured'
_exptl_crystal_description block
_exptl_crystal_F_000 3044.000
_exptl_crystal_size_max 0.228
_exptl_crystal_size_mid 0.108
_exptl_crystal_size_min 0.052
_refine_diff_density_max 0.57
_refine_diff_density_min -0.42
_refine_ls_extinction_method None
_refine_ls_goodness_of_fit_ref 0.9920
_refine_ls_hydrogen_treatment constr
_refine_ls_matrix_type full
_refine_ls_number_parameters 668
_refine_ls_number_reflns 5686
_refine_ls_number_restraints 529
_refine_ls_R_factor_all 0.0330
_refine_ls_R_factor_gt 0.0307
_refine_ls_shift/su_max 0.0378660
_refine_ls_shift/su_mean 0.0017250
_refine_ls_structure_factor_coef Fsqd
_refine_ls_weighting_details
;
 Method= Modified Sheldrick 
 w=1/[\s^2^(F^2^) + ( 0.03P)^2^ +11.51P] 
 ,where P=(max(Fo^2^,0) + 2Fc^2^)/3 
;
_refine_ls_weighting_scheme calc
_refine_ls_wR_factor_all 0.0729
_refine_ls_wR_factor_gt 0.0713
_refine_ls_wR_factor_ref 0.0729
_reflns_limit_h_max 11
_reflns_limit_h_min -11
_reflns_limit_k_max 15
_reflns_limit_k_min 0
_reflns_limit_l_max 42
_reflns_limit_l_min 0
_reflns_number_gt 5398
_reflns_number_total 5711
_reflns_threshold_expression I>2.0\s(I)
_oxford_diffrn_Wilson_B_factor 1.90
_oxford_diffrn_Wilson_scale 319.45
_oxford_refine_ls_r_factor_ref 0.0330
_oxford_refine_ls_scale 0.20264(9)
_oxford_reflns_number_all 5686
_oxford_reflns_threshold_expression_ref I>-3.0\s(I)
_oxford_structure_analysis_title 'AW_F_061_P432_a.res in P4(3)2(1)2'
_cod_data_source_file c9sc03076j2.cif
_cod_data_source_block AW_F_061
_cod_depositor_comments
;
The following automatic conversions were performed:

'_atom_sites_solution_primary' value 'Other' changed to 'other'
according to
/home/data/users/saulius/crontab/automatic-downloads/rss-feeds/RSC/lib/dictionaries/cif_core.dic
dictionary named 'cif_core.dic' version 2.4.2 from 2011-04-26.

Automatic conversion script
Id: cif_fix_values 4973 2017-02-22 13:04:09Z antanas 
;
_cod_original_cell_volume 6305.7(4)
_cod_original_sg_symbol_H-M 'P 43 21 2 '
_cod_original_formula_sum 'C61.00 H60.00 B1 F24 Ir1 N1 P2'
_cod_database_code 1552253

loop_
_symmetry_equiv_pos_as_xyz
x,y,z
-y+1/2,x+1/2,z+3/4
-x,-y,z+1/2
y+1/2,-x+1/2,z+1/4
-x+1/2,y+1/2,-z+3/4
y,x,-z
x+1/2,-y+1/2,-z+1/4
-y,-x,-z+1/2

loop_
_atom_site_label
_atom_site_type_symbol
_atom_site_fract_x
_atom_site_fract_y
_atom_site_fract_z
_atom_site_U_iso_or_equiv
_atom_site_occupancy
_atom_site_adp_type
_atom_site_refinement_flags_posn
_atom_site_refinement_flags_adp
_atom_site_refinement_flags_occupancy
_atom_site_disorder_assembly
_atom_site_disorder_group
Ir1 Ir 0.527681(13) 0.527681(13) 0.5000 0.0216 1.0000 Uani DS T . . .
P1 P 0.65129(14) 0.43892(13) 0.53141(5) 0.0294 0.756(3) Uani D U P 1 1
P101 P 0.6055(5) 0.4075(5) 0.53756(14) 0.0285 0.244(3) Uani D U P 1 2
F34 F 0.6182(3) 0.1723(3) 0.64576(10) 0.0832 1.0000 Uani D . . . .
F36 F 0.4651(3) 0.1991(2) 0.63943(8) 0.0603 1.0000 Uani D . . . .
F37 F 0.5150(3) 0.0598(2) 0.66044(8) 0.0911 1.0000 Uani D . . . .
F45 F 0.5878(3) 0.0977(3) 0.82368(10) 0.0922 1.0000 Uani D . . . .
F46 F 0.4393(3) 0.1415(3) 0.83071(10) 0.0835 1.0000 Uani D . . . .
F47 F 0.4734(3) 0.0173(2) 0.79608(8) 0.0832 1.0000 Uani D . . . .
F56 F 0.5851(4) 0.7029(4) 0.87135(17) 0.0751 0.686(6) Uani D U P 1 3
F57 F 0.5126(5) 0.8000(4) 0.83248(17) 0.0647 0.686(6) Uani D U P 1 3
F58 F 0.4424(4) 0.7568(4) 0.88456(17) 0.0725 0.686(6) Uani D U P 1 3
F60 F 0.2327(7) 0.3834(6) 0.8488(3) 0.0791 0.686(6) Uani D U P 1 3
F61 F 0.1671(5) 0.4658(6) 0.8033(2) 0.0838 0.686(6) Uani D U P 1 3
F62 F 0.1739(4) 0.5266(6) 0.8594(2) 0.0895 0.686(6) Uani D . P 1 3
F156 F 0.5018(13) 0.7207(9) 0.8887(3) 0.0878 0.314(6) Uani D U P 1 4
F157 F 0.5593(9) 0.7764(10) 0.8363(4) 0.0668 0.314(6) Uani D U P 1 4
F158 F 0.4112(9) 0.8065(8) 0.8520(4) 0.0862 0.314(6) Uani D U P 1 4
F160 F 0.2382(14) 0.3645(9) 0.8408(5) 0.0641 0.314(6) Uani D U P 1 4
F161 F 0.1612(10) 0.4937(15) 0.8232(4) 0.0929 0.314(6) Uani D U P 1 4
F162 F 0.2153(8) 0.4824(10) 0.8804(3) 0.0613 0.314(6) Uani D . P 1 4
N1 N 0.4146(2) 0.4146(2) 0.5000 0.0323 0.756(3) Uani DS TU P 1 1
N101 N 0.6396(4) 0.6396(4) 0.5000 0.0356 0.244(3) Uani DS TU P 1 2
C1 C 0.6360(2) 0.6360(2) 0.5000 0.0367 0.756(3) Uani DS TU P 1 1
C2 C 0.7356(3) 0.6112(3) 0.5065(2) 0.0399 0.756(3) Uani D . P 1 1
C3 C 0.8072(3) 0.6854(4) 0.5062(3) 0.0589 0.756(3) Uani D . P 1 1
C4 C 0.7833(3) 0.7833(3) 0.500000(6) 0.0668 1.0000 Uani DS TU . . .
C5 C 0.7622(5) 0.5030(5) 0.5138(2) 0.0443 0.756(3) Uani . . P 1 1
C6 C 0.6522(3) 0.4560(3) 0.58489(10) 0.0499 0.756(3) Uani D U P 1 1
C7 C 0.6797(6) 0.5624(5) 0.59569(15) 0.0565 0.756(3) Uani D U P 1 1
C8 C 0.7285(5) 0.3858(6) 0.60447(15) 0.0620 0.756(3) Uani D U P 1 1
C9 C 0.5501(5) 0.4338(5) 0.60232(13) 0.0573 0.756(3) Uani D U P 1 1
C10 C 0.6664(3) 0.3076(3) 0.51546(11) 0.0373 0.756(3) Uani D U P 1 1
C11 C 0.7712(4) 0.2670(4) 0.5260(2) 0.0587 0.756(3) Uani D U P 1 1
C12 C 0.6539(5) 0.2983(4) 0.47202(16) 0.0577 0.756(3) Uani D U P 1 1
C13 C 0.5887(4) 0.2394(4) 0.53478(18) 0.0434 0.756(3) Uani D U P 1 1
C14 C 0.3932(4) 0.3619(4) 0.46819(11) 0.0337 0.756(3) Uani D U P 1 1
C15 C 0.3207(5) 0.2899(4) 0.46617(11) 0.0505 0.756(3) Uani D . P 1 1
C16 C 0.2706(2) 0.2706(2) 0.500000(6) 0.0558 1.0000 Uani DS TU . . .
C17 C 0.5231(3) 0.3423(3) 0.74469(11) 0.0218 1.0000 Uani . . . . .
C18 C 0.5313(4) 0.2973(3) 0.70818(11) 0.0236 1.0000 Uani . . . . .
C19 C 0.5277(3) 0.1962(3) 0.70285(11) 0.0282 1.0000 Uani D . . . .
C20 C 0.5189(4) 0.1327(3) 0.73443(13) 0.0297 1.0000 Uani . . . . .
C21 C 0.5116(3) 0.1750(3) 0.77056(11) 0.0282 1.0000 Uani D . . . .
C22 C 0.5129(3) 0.2767(3) 0.77562(12) 0.0233 1.0000 Uani . . . . .
C23 C 0.5317(2) 0.15725(17) 0.66235(6) 0.0416 1.0000 Uani D . . . .
C24 C 0.5030(2) 0.10837(18) 0.80514(7) 0.0400 1.0000 Uani D . . . .
C25 C 0.4747(2) 0.5078(2) 0.78703(8) 0.0245 1.0000 Uani D . . . .
C26 C 0.5090(6) 0.5912(8) 0.8073(4) 0.0228 0.686(6) Uani D U P 1 3
C27 C 0.4525(4) 0.6355(4) 0.83589(18) 0.0284 0.686(6) Uani D U P 1 3
C28 C 0.3587(8) 0.6011(11) 0.8445(5) 0.0394 0.686(6) Uani D U P 1 3
C29 C 0.3233(4) 0.5196(7) 0.8248(2) 0.0365 0.686(6) Uani D U P 1 3
C30 C 0.3802(7) 0.4736(9) 0.7965(4) 0.0254 0.686(6) Uani D U P 1 3
C31 C 0.4979(3) 0.7232(3) 0.85604(11) 0.0361 0.686(6) Uani D U P 1 3
C32 C 0.2249(3) 0.4744(4) 0.83401(15) 0.0587 0.686(6) Uani D U P 1 3
C101 C 0.4189(4) 0.4189(4) 0.5000 0.0301 0.244(3) Uani DS TU P 1 2
C102 C 0.4165(10) 0.3464(10) 0.5291(4) 0.0378 0.244(3) Uani D U P 1 2
C103 C 0.3425(11) 0.2730(11) 0.5283(4) 0.0482 0.244(3) Uani D U P 1 2
C105 C 0.4980(13) 0.3432(14) 0.5580(6) 0.0336 0.244(3) Uani . U P 1 2
C106 C 0.6790(8) 0.4507(9) 0.5802(2) 0.0449 0.244(3) Uani D U P 1 2
C107 C 0.6919(16) 0.3668(15) 0.6101(4) 0.0521 0.244(3) Uani D U P 1 2
C108 C 0.6274(13) 0.5379(14) 0.6006(5) 0.0522 0.244(3) Uani D U P 1 2
C109 C 0.7835(9) 0.4857(15) 0.5680(5) 0.0519 0.244(3) Uani D U P 1 2
C110 C 0.6697(8) 0.3095(8) 0.5086(3) 0.0466 0.244(3) Uani D U P 1 2
C111 C 0.5944(13) 0.2448(12) 0.4864(5) 0.0538 0.244(3) Uani D U P 1 2
C112 C 0.7313(15) 0.2403(12) 0.5348(6) 0.0700 0.244(3) Uani D U P 1 2
C113 C 0.7408(13) 0.3558(14) 0.4788(5) 0.0613 0.244(3) Uani D U P 1 2
C114 C 0.6305(9) 0.7227(9) 0.5210(5) 0.0469 0.244(3) Uani D U P 1 2
C115 C 0.7005(11) 0.7969(10) 0.5226(6) 0.0658 0.244(3) Uani D U P 1 2
C126 C 0.502(2) 0.5993(17) 0.8027(9) 0.0275 0.314(6) Uani D U P 1 4
C127 C 0.4462(10) 0.6444(9) 0.8318(4) 0.0305 0.314(6) Uani D U P 1 4
C128 C 0.364(2) 0.598(2) 0.8470(9) 0.0356 0.314(6) Uani D U P 1 4
C129 C 0.3339(9) 0.5091(13) 0.8314(4) 0.0325 0.314(6) Uani D U P 1 4
C130 C 0.3898(19) 0.4629(16) 0.8025(9) 0.0231 0.314(6) Uani D U P 1 4
C131 C 0.4793(7) 0.7364(6) 0.8521(3) 0.0381 0.314(6) Uani D U P 1 4
C132 C 0.2377(7) 0.4628(8) 0.8438(3) 0.0473 0.314(6) Uani D U P 1 4
B1 B 0.5378(3) 0.4622(3) 0.7500 0.0201 1.0000 Uani S T . . .
H31 H 0.8741 0.6679 0.5113 0.0737 0.756(3) Uiso R . P 1 1
H41 H 0.8331 0.8331 0.5000 0.0796 0.756(3) Uiso RS . P 1 1
H42 H 0.8331 0.8331 0.5000 0.0796 0.244(3) Uiso RS . P 1 2
H51 H 0.8143 0.4985 0.5321 0.0563 0.756(3) Uiso R . P 1 1
H52 H 0.7826 0.4734 0.4902 0.0563 0.756(3) Uiso R . P 1 1
H71 H 0.6797 0.5691 0.6230 0.0666 0.756(3) Uiso R . P 1 1
H72 H 0.7440 0.5770 0.5860 0.0666 0.756(3) Uiso R . P 1 1
H73 H 0.6330 0.6071 0.5848 0.0666 0.756(3) Uiso R . P 1 1
H81 H 0.7273 0.3966 0.6316 0.0721 0.756(3) Uiso R . P 1 1
H82 H 0.7932 0.3991 0.5949 0.0721 0.756(3) Uiso R . P 1 1
H83 H 0.7114 0.3189 0.5991 0.0721 0.756(3) Uiso R . P 1 1
H91 H 0.5530 0.4434 0.6295 0.0665 0.756(3) Uiso R . P 1 1
H92 H 0.5025 0.4776 0.5915 0.0665 0.756(3) Uiso R . P 1 1
H93 H 0.5317 0.3673 0.5969 0.0665 0.756(3) Uiso R . P 1 1
H111 H 0.7766 0.2001 0.5177 0.0770 0.756(3) Uiso R . P 1 1
H112 H 0.7799 0.2703 0.5532 0.0770 0.756(3) Uiso R . P 1 1
H113 H 0.8207 0.3058 0.5137 0.0770 0.756(3) Uiso R . P 1 1
H121 H 0.6619 0.2307 0.4650 0.0689 0.756(3) Uiso R . P 1 1
H122 H 0.7025 0.3373 0.4593 0.0689 0.756(3) Uiso R . P 1 1
H123 H 0.5897 0.3202 0.4647 0.0689 0.756(3) Uiso R . P 1 1
H131 H 0.5984 0.1732 0.5263 0.0537 0.756(3) Uiso R . P 1 1
H132 H 0.5960 0.2424 0.5620 0.0537 0.756(3) Uiso R . P 1 1
H133 H 0.5240 0.2608 0.5278 0.0537 0.756(3) Uiso R . P 1 1
H141 H 0.4306 0.3759 0.4456 0.0443 0.756(3) Uiso R . P 1 1
H151 H 0.3063 0.2556 0.4429 0.0629 0.756(3) Uiso R . P 1 1
H161 H 0.2208 0.2208 0.5000 0.0686 0.756(3) Uiso RS . P 1 1
H162 H 0.2208 0.2208 0.5000 0.0686 0.244(3) Uiso RS . P 1 2
H181 H 0.5398 0.3387 0.6863 0.0297 1.0000 Uiso R . . . .
H201 H 0.5182 0.0627 0.7313 0.0373 1.0000 Uiso R . . . .
H221 H 0.5071 0.3027 0.8010 0.0285 1.0000 Uiso R . . . .
H261 H 0.5729 0.6168 0.8016 0.0278 0.686(6) Uiso R . P 1 3
H281 H 0.3208 0.6305 0.8646 0.0476 0.686(6) Uiso R . P 1 3
H301 H 0.3546 0.4173 0.7834 0.0334 0.686(6) Uiso R . P 1 3
H1031 H 0.3388 0.2273 0.5491 0.0609 0.244(3) Uiso R . P 1 2
H1051 H 0.4797 0.3728 0.5818 0.0431 0.244(3) Uiso R . P 1 2
H1052 H 0.5142 0.2755 0.5621 0.0431 0.244(3) Uiso R . P 1 2
H1071 H 0.7303 0.3903 0.6312 0.0627 0.244(3) Uiso R . P 1 2
H1072 H 0.6290 0.3453 0.6192 0.0627 0.244(3) Uiso R . P 1 2
H1073 H 0.7252 0.3130 0.5981 0.0627 0.244(3) Uiso R . P 1 2
H1081 H 0.6673 0.5575 0.6219 0.0628 0.244(3) Uiso R . P 1 2
H1082 H 0.5640 0.5177 0.6096 0.0628 0.244(3) Uiso R . P 1 2
H1083 H 0.6199 0.5923 0.5834 0.0628 0.244(3) Uiso R . P 1 2
H1091 H 0.8199 0.5064 0.5901 0.0626 0.244(3) Uiso R . P 1 2
H1092 H 0.7771 0.5396 0.5506 0.0626 0.244(3) Uiso R . P 1 2
H1093 H 0.8174 0.4327 0.5557 0.0626 0.244(3) Uiso R . P 1 2
H1111 H 0.6295 0.1969 0.4717 0.0638 0.244(3) Uiso R . P 1 2
H1112 H 0.5531 0.2121 0.5046 0.0638 0.244(3) Uiso R . P 1 2
H1113 H 0.5547 0.2842 0.4697 0.0638 0.244(3) Uiso R . P 1 2
H1121 H 0.7631 0.1925 0.5189 0.0862 0.244(3) Uiso R . P 1 2
H1122 H 0.7798 0.2792 0.5476 0.0862 0.244(3) Uiso R . P 1 2
H1123 H 0.6910 0.2076 0.5533 0.0862 0.244(3) Uiso R . P 1 2
H1131 H 0.7727 0.3053 0.4643 0.0693 0.244(3) Uiso R . P 1 2
H1132 H 0.7894 0.3955 0.4912 0.0693 0.244(3) Uiso R . P 1 2
H1133 H 0.7022 0.3960 0.4620 0.0693 0.244(3) Uiso R . P 1 2
H1141 H 0.5714 0.7305 0.5355 0.0562 0.244(3) Uiso R . P 1 2
H1151 H 0.6930 0.8531 0.5388 0.0818 0.244(3) Uiso R . P 1 2
H1261 H 0.5574 0.6329 0.7919 0.0327 0.314(6) Uiso R . P 1 4
H1281 H 0.3262 0.6296 0.8668 0.0443 0.314(6) Uiso R . P 1 4
H1301 H 0.3691 0.4001 0.7931 0.0314 0.314(6) Uiso R . P 1 4

loop_
_atom_site_aniso_label
_atom_site_aniso_U_11
_atom_site_aniso_U_22
_atom_site_aniso_U_33
_atom_site_aniso_U_23
_atom_site_aniso_U_13
_atom_site_aniso_U_12
Ir1 0.01905(9) 0.01905(9) 0.02674(11) -0.00138(8) 0.00138(8) -0.00284(9)
P1 0.0196(11) 0.0362(11) 0.0323(8) -0.0022(7) 0.0003(7) 0.0012(7)
P101 0.021(2) 0.032(2) 0.0326(16) -0.0019(16) 0.0027(16) 0.0003(15)
F34 0.074(3) 0.117(4) 0.059(2) -0.034(2) 0.028(2) 0.002(3)
F36 0.088(3) 0.060(2) 0.0325(15) -0.0095(14) -0.0139(19) 0.002(2)
F37 0.196(5) 0.0289(18) 0.0482(19) -0.0169(14) 0.006(3) -0.016(3)
F45 0.107(4) 0.093(4) 0.077(3) 0.041(3) -0.051(3) -0.009(3)
F46 0.129(4) 0.054(3) 0.068(2) 0.029(2) 0.043(3) 0.012(2)
F47 0.169(4) 0.0304(18) 0.0498(18) 0.0136(15) -0.022(2) -0.031(3)
F56 0.073(4) 0.045(3) 0.107(5) -0.032(3) -0.041(4) 0.001(3)
F57 0.097(5) 0.039(3) 0.058(3) 0.005(2) -0.010(4) -0.022(3)
F58 0.075(4) 0.069(4) 0.074(4) -0.048(3) 0.032(3) -0.017(3)
F60 0.064(4) 0.077(4) 0.096(5) 0.002(4) 0.030(4) -0.026(3)
F61 0.034(3) 0.113(6) 0.105(6) -0.021(5) 0.003(4) -0.019(3)
F62 0.058(4) 0.100(6) 0.111(4) -0.040(4) 0.040(4) -0.017(4)
F156 0.115(10) 0.069(7) 0.079(8) -0.019(6) -0.030(7) -0.018(7)
F157 0.071(7) 0.050(6) 0.079(6) -0.040(5) 0.004(5) -0.021(5)
F158 0.084(7) 0.062(6) 0.112(7) -0.049(6) 0.008(6) 0.001(5)
F160 0.056(5) 0.061(6) 0.075(6) -0.031(5) 0.036(5) -0.029(5)
F161 0.027(6) 0.144(10) 0.107(10) 0.019(9) -0.013(8) -0.015(7)
F162 0.053(8) 0.082(9) 0.049(6) -0.006(7) 0.036(5) -0.023(7)
N1 0.030(2) 0.030(2) 0.038(4) 0.000(3) 0.000(3) -0.002(3)
N101 0.034(6) 0.034(6) 0.039(8) 0.003(6) -0.003(6) -0.004(8)
C1 0.035(3) 0.035(3) 0.040(4) 0.003(3) -0.003(3) -0.003(4)
C2 0.034(4) 0.036(4) 0.049(5) -0.011(3) 0.010(3) -0.010(3)
C3 0.035(4) 0.062(6) 0.080(7) -0.013(5) 0.012(4) -0.017(3)
C4 0.061(4) 0.061(4) 0.079(6) 0.003(4) -0.003(4) -0.028(4)
C5 0.028(4) 0.046(5) 0.059(4) -0.010(3) 0.004(3) -0.001(3)
C6 0.048(5) 0.063(5) 0.039(3) -0.008(3) -0.011(3) 0.004(4)
C7 0.065(6) 0.060(5) 0.045(4) -0.009(4) -0.005(4) 0.009(4)
C8 0.056(6) 0.075(6) 0.055(4) 0.000(4) -0.019(4) 0.009(4)
C9 0.064(6) 0.071(5) 0.037(3) 0.003(3) 0.010(3) 0.009(4)
C10 0.025(4) 0.031(4) 0.056(4) 0.000(3) 0.001(3) -0.002(3)
C11 0.034(6) 0.056(6) 0.086(6) -0.001(5) 0.005(4) 0.018(4)
C12 0.060(6) 0.067(6) 0.046(4) -0.022(4) 0.009(4) 0.011(4)
C13 0.028(4) 0.040(4) 0.062(4) 0.009(3) 0.003(3) 0.003(3)
C14 0.029(4) 0.025(3) 0.047(3) 0.001(3) -0.008(3) 0.004(3)
C15 0.043(5) 0.031(4) 0.077(5) -0.002(4) -0.016(4) 0.001(4)
C16 0.031(2) 0.031(2) 0.105(6) -0.013(4) 0.013(4) -0.009(3)
C17 0.0156(19) 0.021(2) 0.029(2) -0.0018(16) -0.002(2) 0.0035(16)
C18 0.022(2) 0.023(2) 0.0250(19) -0.0015(16) 0.002(2) -0.0031(19)
C19 0.025(2) 0.024(2) 0.036(2) -0.0043(17) 0.006(2) 0.001(2)
C20 0.027(2) 0.016(2) 0.046(2) -0.0048(17) -0.003(2) 0.0020(19)
C21 0.028(3) 0.024(2) 0.033(2) 0.0047(17) -0.0059(19) -0.0031(18)
C22 0.023(2) 0.023(2) 0.024(2) -0.0032(16) -0.0049(17) 0.0033(17)
C23 0.047(3) 0.030(3) 0.048(3) -0.011(2) 0.012(3) 0.000(3)
C24 0.061(4) 0.024(3) 0.035(3) 0.0045(19) -0.008(2) -0.002(2)
C25 0.023(2) 0.020(2) 0.0302(18) -0.0005(13) -0.0037(16) 0.0016(17)
C26 0.027(4) 0.019(4) 0.023(4) 0.002(3) 0.002(4) -0.001(3)
C27 0.034(4) 0.020(4) 0.031(3) -0.004(3) 0.001(3) 0.002(3)
C28 0.040(4) 0.032(4) 0.046(4) -0.012(4) 0.015(4) 0.008(4)
C29 0.028(4) 0.036(4) 0.045(4) -0.003(4) 0.005(3) -0.001(3)
C30 0.016(4) 0.025(4) 0.035(5) 0.004(4) -0.002(4) 0.004(4)
C31 0.045(5) 0.029(4) 0.034(4) -0.009(3) 0.004(3) 0.002(3)
C32 0.048(4) 0.064(4) 0.065(4) 0.001(4) 0.021(4) -0.006(4)
C101 0.028(6) 0.028(6) 0.035(8) 0.000(6) 0.000(6) 0.000(8)
C102 0.030(6) 0.023(6) 0.061(6) -0.009(6) 0.010(6) -0.013(5)
C103 0.034(7) 0.029(7) 0.082(8) -0.008(7) 0.018(7) -0.012(6)
C105 0.027(7) 0.026(6) 0.047(6) -0.006(6) 0.007(6) -0.009(5)
C106 0.043(9) 0.057(9) 0.035(8) -0.006(7) -0.010(7) 0.009(7)
C107 0.056(6) 0.059(6) 0.041(5) -0.003(5) -0.003(5) 0.000(5)
C108 0.056(6) 0.059(6) 0.041(5) -0.003(5) -0.003(5) 0.000(5)
C109 0.056(6) 0.059(6) 0.041(5) -0.003(5) -0.003(5) 0.000(5)
C110 0.034(8) 0.031(8) 0.076(9) -0.011(8) 0.003(8) 0.001(7)
C111 0.052(10) 0.066(10) 0.044(9) -0.022(8) 0.012(8) 0.015(8)
C112 0.052(11) 0.060(10) 0.098(10) -0.003(9) -0.014(10) 0.007(9)
C113 0.046(9) 0.062(9) 0.076(9) -0.007(9) 0.000(8) 0.002(8)
C114 0.040(8) 0.045(8) 0.055(9) 0.010(8) -0.011(8) -0.010(8)
C115 0.065(9) 0.063(7) 0.069(8) -0.007(7) -0.016(9) -0.022(7)
C126 0.023(6) 0.025(6) 0.035(7) 0.001(6) -0.002(5) 0.004(5)
C127 0.036(6) 0.022(6) 0.034(6) -0.001(6) 0.008(6) 0.002(6)
C128 0.039(6) 0.029(6) 0.039(6) -0.009(6) 0.013(6) 0.003(6)
C129 0.026(6) 0.034(7) 0.037(6) 0.006(6) 0.009(5) -0.007(6)
C130 0.013(7) 0.025(8) 0.031(8) -0.002(8) -0.009(6) 0.005(6)
C131 0.045(6) 0.026(6) 0.043(6) -0.012(5) 0.006(6) 0.001(5)
C132 0.038(6) 0.049(7) 0.055(7) -0.006(7) 0.018(6) -0.016(6)
B1 0.0176(18) 0.0176(18) 0.025(2) 0.0037(19) 0.0037(19) 0.000(2)

loop_
_atom_type_symbol
_atom_type_scat_dispersion_real
_atom_type_scat_dispersion_imag
_atom_type_scat_Cromer_Mann_a1
_atom_type_scat_Cromer_Mann_b1
_atom_type_scat_Cromer_Mann_a2
_atom_type_scat_Cromer_Mann_b2
_atom_type_scat_Cromer_Mann_a3
_atom_type_scat_Cromer_Mann_b3
_atom_type_scat_Cromer_Mann_a4
_atom_type_scat_Cromer_Mann_b4
_atom_type_scat_Cromer_Mann_c
_atom_type_scat_source
C 0.0181 0.0091 2.3100 20.8439 1.0200 10.2075 1.5886 0.5687 0.8650 51.6512 0.2156 'International Tables Vol C 4.2.6.8 and 6.1.1.4'
H 0.0000 0.0000 0.4930 10.5109 0.3229 26.1257 0.1402 3.1424 0.0408 57.7998 0.0030 'International Tables Vol C 4.2.6.8 and 6.1.1.4'
B 0.0090 0.0039 2.0545 23.2185 1.3326 1.0210 1.0979 60.3498 0.7068 0.1403 -0.1932 'International Tables Vol C 4.2.6.8 and 6.1.1.4'
F 0.0727 0.0534 3.5392 10.2825 2.6412 4.2944 1.5170 0.2615 1.0243 26.1476 0.2776 'International Tables Vol C 4.2.6.8 and 6.1.1.4'
P 0.2955 0.4335 6.4345 1.9067 4.1791 27.1570 1.7800 0.5260 1.4908 68.1645 1.1149 'International Tables Vol C 4.2.6.8 and 6.1.1.4'
Ir -4.7710 6.5667 27.3049 1.5928 16.7296 8.8655 15.6115 0.4179 5.8338 45.0011 11.4722 'International Tables Vol C 4.2.6.8 and 6.1.1.4'
N 0.0311 0.0180 12.2126 0.0057 3.1322 9.8933 2.0125 28.9975 1.1663 0.5826 -11.5290 'International Tables Vol C 4.2.6.8 and 6.1.1.4'

loop_
_geom_angle_atom_site_label_1
_geom_angle_site_symmetry_1
_geom_angle_atom_site_label_2
_geom_angle_atom_site_label_3
_geom_angle_site_symmetry_3
_geom_angle
_geom_angle_publ_flag
P1 6_556 Ir1 P1 . 163.55(10) yes
P1 6_556 Ir1 N1 . 98.22(5) yes
P1 . Ir1 N1 . 98.22(5) yes
P1 6_556 Ir1 C1 . 81.78(5) yes
P1 . Ir1 C1 . 81.78(5) yes
N1 . Ir1 C1 . 179.994 yes
P101 6_556 Ir1 P101 . 160.0(3) yes
P101 6_556 Ir1 N101 . 99.99(17) yes
P101 . Ir1 N101 . 99.99(17) yes
P101 6_556 Ir1 C101 . 80.01(17) yes
P101 . Ir1 C101 . 80.01(17) yes
N101 . Ir1 C101 . 179.994 yes
Ir1 . P1 C5 . 100.7(2) yes
Ir1 . P1 C6 . 113.98(13) yes
C5 . P1 C6 . 105.5(3) yes
Ir1 . P1 C10 . 115.38(13) yes
C5 . P1 C10 . 105.1(3) yes
C6 . P1 C10 . 114.21(18) yes
Ir1 . P101 C105 . 100.8(7) yes
Ir1 . P101 C106 . 117.6(4) yes
C105 . P101 C106 . 105.1(7) yes
Ir1 . P101 C110 . 113.6(4) yes
C105 . P101 C110 . 103.9(7) yes
C106 . P101 C110 . 113.5(6) yes
Ir1 . N1 C14 6_556 121.77(5) yes
Ir1 . N1 C14 . 121.77(5) yes
C14 6_556 N1 C14 . 116.46(9) yes
Ir1 . N101 C114 6_556 121.75(5) yes
Ir1 . N101 C114 . 121.75(5) yes
C114 6_556 N101 C114 . 116.49(10) yes
Ir1 . C1 C2 6_556 120.57(5) yes
Ir1 . C1 C2 . 120.57(5) yes
C2 6_556 C1 C2 . 118.85(9) yes
C1 . C2 C3 . 119.47(8) yes
C1 . C2 C5 . 118.7(3) yes
C3 . C2 C5 . 121.8(3) yes
C2 . C3 C4 . 121.98(8) yes
C2 . C3 H31 . 118.6 no
C4 . C3 H31 . 119.4 no
C3 . C4 C3 6_556 118.25(9) yes
C3 . C4 H41 . 120.9 no
C3 6_556 C4 H41 . 120.9 no
C115 6_556 C4 C115 . 122.60(10) yes
C115 6_556 C4 H42 . 118.7 no
C115 . C4 H42 . 118.7 no
C2 . C5 P1 . 108.4(4) yes
C2 . C5 H51 . 110.3 no
P1 . C5 H51 . 110.5 no
C2 . C5 H52 . 109.2 no
P1 . C5 H52 . 108.9 no
H51 . C5 H52 . 109.5 no
P1 . C6 C7 . 111.12(6) yes
P1 . C6 C8 . 111.27(6) yes
C7 . C6 C8 . 107.71(7) yes
P1 . C6 C9 . 111.14(6) yes
C7 . C6 C9 . 107.73(7) yes
C8 . C6 C9 . 107.70(7) yes
C6 . C7 H71 . 109.4 no
C6 . C7 H72 . 109.2 no
H71 . C7 H72 . 109.5 no
C6 . C7 H73 . 109.7 no
H71 . C7 H73 . 109.5 no
H72 . C7 H73 . 109.5 no
C6 . C8 H81 . 109.1 no
C6 . C8 H82 . 109.9 no
H81 . C8 H82 . 109.5 no
C6 . C8 H83 . 109.5 no
H81 . C8 H83 . 109.5 no
H82 . C8 H83 . 109.5 no
C6 . C9 H91 . 109.1 no
C6 . C9 H92 . 109.3 no
H91 . C9 H92 . 109.5 no
C6 . C9 H93 . 110.0 no
H91 . C9 H93 . 109.5 no
H92 . C9 H93 . 109.5 no
P1 . C10 C11 . 111.26(6) yes
P1 . C10 C12 . 111.06(6) yes
C11 . C10 C12 . 107.71(7) yes
P1 . C10 C13 . 111.21(6) yes
C11 . C10 C13 . 107.71(7) yes
C12 . C10 C13 . 107.71(7) yes
C10 . C11 H111 . 109.4 no
C10 . C11 H112 . 109.2 no
H111 . C11 H112 . 109.5 no
C10 . C11 H113 . 109.8 no
H111 . C11 H113 . 109.5 no
H112 . C11 H113 . 109.5 no
C10 . C12 H121 . 108.7 no
C10 . C12 H122 . 109.7 no
H121 . C12 H122 . 109.5 no
C10 . C12 H123 . 110.0 no
H121 . C12 H123 . 109.5 no
H122 . C12 H123 . 109.5 no
C10 . C13 H131 . 109.4 no
C10 . C13 H132 . 109.5 no
H131 . C13 H132 . 109.5 no
C10 . C13 H133 . 109.4 no
H131 . C13 H133 . 109.5 no
H132 . C13 H133 . 109.5 no
N1 . C14 C15 . 124.52(8) yes
N1 . C14 H141 . 117.2 no
C15 . C14 H141 . 118.3 no
C14 . C15 C16 . 115.93(8) yes
C14 . C15 H151 . 122.1 no
C16 . C15 H151 . 122.0 no
C15 . C16 C15 6_556 122.58(9) yes
C15 . C16 H161 . 118.7 no
C15 6_556 C16 H161 . 118.7 no
C103 6_556 C16 C103 . 118.20(10) yes
C103 6_556 C16 H162 . 120.9 no
C103 . C16 H162 . 120.9 no
C18 . C17 C22 . 115.1(4) yes
C18 . C17 B1 . 121.1(3) yes
C22 . C17 B1 . 123.4(3) yes
C17 . C18 C19 . 123.0(4) yes
C17 . C18 H181 . 118.4 no
C19 . C18 H181 . 118.6 no
C18 . C19 C20 . 120.4(4) yes
C18 . C19 C23 . 118.1(3) yes
C20 . C19 C23 . 121.5(3) yes
C19 . C20 C21 . 117.7(4) yes
C19 . C20 H201 . 121.4 no
C21 . C20 H201 . 121.0 no
C20 . C21 C22 . 121.6(4) yes
C20 . C21 C24 . 118.8(3) yes
C22 . C21 C24 . 119.5(3) yes
C17 . C22 C21 . 122.1(4) yes
C17 . C22 H221 . 119.0 no
C21 . C22 H221 . 118.9 no
C19 . C23 F37 . 112.66(9) yes
C19 . C23 F36 . 112.80(9) yes
F37 . C23 F36 . 106.01(9) yes
C19 . C23 F34 . 112.70(9) yes
F37 . C23 F34 . 106.22(9) yes
F36 . C23 F34 . 105.88(9) yes
C21 . C24 F47 . 112.80(9) yes
C21 . C24 F45 . 112.75(9) yes
F47 . C24 F45 . 105.94(9) yes
C21 . C24 F46 . 112.70(9) yes
F47 . C24 F46 . 106.06(9) yes
F45 . C24 F46 . 106.01(9) yes
C26 . C25 C30 . 116.61(6) yes
C26 . C25 B1 . 121.0(2) yes
C30 . C25 B1 . 121.9(2) yes
C126 . C25 C130 . 116.58(7) yes
C126 . C25 B1 . 119.5(4) yes
C130 . C25 B1 . 123.7(4) yes
C25 . C26 C27 . 121.49(6) yes
C25 . C26 H261 . 119.1 no
C27 . C26 H261 . 119.4 no
C26 . C27 C28 . 120.93(6) yes
C26 . C27 C31 . 116.6(3) yes
C28 . C27 C31 . 122.5(3) yes
C27 . C28 C29 . 118.52(6) yes
C27 . C28 H281 . 120.8 no
C29 . C28 H281 . 120.6 no
C28 . C29 C30 . 120.93(6) yes
C28 . C29 C32 . 121.8(3) yes
C30 . C29 C32 . 117.2(3) yes
C25 . C30 C29 . 121.48(6) yes
C25 . C30 H301 . 118.9 no
C29 . C30 H301 . 119.6 no
C27 . C31 F57 . 112.76(6) yes
C27 . C31 F58 . 112.75(6) yes
F57 . C31 F58 . 106.00(7) yes
C27 . C31 F56 . 112.76(6) yes
F57 . C31 F56 . 106.00(7) yes
F58 . C31 F56 . 105.99(7) yes
C29 . C32 F60 . 112.74(6) yes
C29 . C32 F61 . 112.79(6) yes
F60 . C32 F61 . 105.97(7) yes
C29 . C32 F62 . 112.74(6) yes
F60 . C32 F62 . 106.03(7) yes
F61 . C32 F62 . 105.97(7) yes
Ir1 . C101 C102 6_556 120.57(5) yes
Ir1 . C101 C102 . 120.57(5) yes
C102 6_556 C101 C102 . 118.87(10) yes
C101 . C102 C103 . 119.47(8) yes
C101 . C102 C105 . 119.1(8) yes
C103 . C102 C105 . 121.2(8) yes
C102 . C103 C16 . 121.99(8) yes
C102 . C103 H1031 . 118.6 no
C16 . C103 H1031 . 119.2 no
C102 . C105 P101 . 108.2(12) yes
C102 . C105 H1051 . 112.4 no
P101 . C105 H1051 . 110.0 no
C102 . C105 H1052 . 107.4 no
P101 . C105 H1052 . 109.3 no
H1051 . C105 H1052 . 109.5 no
P101 . C106 C107 . 111.19(7) yes
P101 . C106 C108 . 111.16(7) yes
C107 . C106 C108 . 107.71(7) yes
P101 . C106 C109 . 111.19(7) yes
C107 . C106 C109 . 107.71(7) yes
C108 . C106 C109 . 107.71(7) yes
C106 . C107 H1071 . 109.5 no
C106 . C107 H1072 . 110.2 no
H1071 . C107 H1072 . 109.5 no
C106 . C107 H1073 . 108.7 no
H1071 . C107 H1073 . 109.5 no
H1072 . C107 H1073 . 109.5 no
C106 . C108 H1081 . 108.1 no
C106 . C108 H1082 . 109.8 no
H1081 . C108 H1082 . 109.5 no
C106 . C108 H1083 . 110.5 no
H1081 . C108 H1083 . 109.5 no
H1082 . C108 H1083 . 109.5 no
C106 . C109 H1091 . 109.9 no
C106 . C109 H1092 . 109.0 no
H1091 . C109 H1092 . 109.5 no
C106 . C109 H1093 . 109.4 no
H1091 . C109 H1093 . 109.5 no
H1092 . C109 H1093 . 109.5 no
P101 . C110 C111 . 111.17(7) yes
P101 . C110 C112 . 111.19(7) yes
C111 . C110 C112 . 107.71(7) yes
P101 . C110 C113 . 111.18(7) yes
C111 . C110 C113 . 107.70(7) yes
C112 . C110 C113 . 107.71(7) yes
C110 . C111 H1111 . 108.9 no
C110 . C111 H1112 . 108.6 no
H1111 . C111 H1112 . 109.5 no
C110 . C111 H1113 . 110.9 no
H1111 . C111 H1113 . 109.5 no
H1112 . C111 H1113 . 109.5 no
C110 . C112 H1121 . 108.4 no
C110 . C112 H1122 . 108.2 no
H1121 . C112 H1122 . 109.5 no
C110 . C112 H1123 . 111.7 no
H1121 . C112 H1123 . 109.5 no
H1122 . C112 H1123 . 109.5 no
C110 . C113 H1131 . 110.3 no
C110 . C113 H1132 . 110.7 no
H1131 . C113 H1132 . 109.5 no
C110 . C113 H1133 . 107.5 no
H1131 . C113 H1133 . 109.5 no
H1132 . C113 H1133 . 109.5 no
N101 . C114 C115 . 124.52(8) yes
N101 . C114 H1141 . 117.2 no
C115 . C114 H1141 . 118.3 no
C114 . C115 C4 . 115.92(8) yes
C114 . C115 H1151 . 122.1 no
C4 . C115 H1151 . 122.0 no
C25 . C126 C127 . 121.46(7) yes
C25 . C126 H1261 . 118.3 no
C127 . C126 H1261 . 120.1 no
C126 . C127 C128 . 120.93(7) yes
C126 . C127 C131 . 122.6(7) yes
C128 . C127 C131 . 115.8(7) yes
C127 . C128 C129 . 118.51(7) yes
C127 . C128 H1281 . 120.0 no
C129 . C128 H1281 . 121.3 no
C128 . C129 C130 . 120.91(7) yes
C128 . C129 C132 . 120.0(8) yes
C130 . C129 C132 . 119.0(8) yes
C25 . C130 C129 . 121.45(7) yes
C25 . C130 H1301 . 119.6 no
C129 . C130 H1301 . 119.0 no
C127 . C131 F157 . 112.75(6) yes
C127 . C131 F156 . 112.76(6) yes
F157 . C131 F156 . 106.00(7) yes
C127 . C131 F158 . 112.75(6) yes
F157 . C131 F158 . 106.01(7) yes
F156 . C131 F158 . 105.98(7) yes
C129 . C132 F162 . 112.76(6) yes
C129 . C132 F160 . 112.76(6) yes
F162 . C132 F160 . 106.00(7) yes
C129 . C132 F161 . 112.76(6) yes
F162 . C132 F161 . 106.00(7) yes
F160 . C132 F161 . 105.98(7) yes
C25 . B1 C25 8_666 102.7(4) yes
C25 . B1 C17 . 112.99(18) yes
C25 8_666 B1 C17 . 111.98(18) yes
C25 . B1 C17 8_666 111.98(18) yes
C25 8_666 B1 C17 8_666 112.99(18) yes
C17 . B1 C17 8_666 104.5(4) yes

loop_
_geom_bond_atom_site_label_1
_geom_bond_atom_site_label_2
_geom_bond_site_symmetry_2
_geom_bond_distance
_geom_bond_publ_flag
Ir1 P1 6_556 2.3235(17) yes
Ir1 P1 . 2.3235(17) yes
Ir1 N1 . 2.157(4) yes
Ir1 C1 . 2.066(5) yes
Ir1 P101 6_556 2.329(5) yes
Ir1 P101 . 2.329(5) yes
Ir1 N101 . 2.135(7) yes
Ir1 C101 . 2.074(7) yes
P1 C5 . 1.832(7) yes
P1 C6 . 1.868(4) yes
P1 C10 . 1.867(4) yes
P101 C105 . 1.832(19) yes
P101 C106 . 1.873(6) yes
P101 C110 . 1.871(7) yes
F34 C23 . 1.317(4) yes
F36 C23 . 1.326(4) yes
F37 C23 . 1.336(4) yes
F45 C24 . 1.320(4) yes
F46 C24 . 1.313(4) yes
F47 C24 . 1.329(4) yes
F56 C31 . 1.318(5) yes
F57 C31 . 1.334(5) yes
F58 C31 . 1.320(5) yes
F60 C32 . 1.334(6) yes
F61 C32 . 1.323(5) yes
F62 C32 . 1.320(5) yes
F156 C131 . 1.323(7) yes
F157 C131 . 1.325(7) yes
F158 C131 . 1.318(7) yes
F160 C132 . 1.330(7) yes
F161 C132 . 1.323(7) yes
F162 C132 . 1.331(6) yes
N1 C14 6_556 1.343(4) yes
N1 C14 . 1.343(4) yes
N101 C114 6_556 1.341(5) yes
N101 C114 . 1.341(5) yes
C1 C2 6_556 1.403(4) yes
C1 C2 . 1.403(4) yes
C2 C3 . 1.391(6) yes
C2 C5 . 1.524(8) yes
C3 C4 . 1.376(5) yes
C3 H31 . 0.950 no
C4 H41 . 0.950 no
C4 C115 6_556 1.376(5) yes
C4 C115 . 1.376(5) yes
C4 H42 . 0.950 no
C5 H51 . 0.950 no
C5 H52 . 0.950 no
C6 C7 . 1.529(6) yes
C6 C8 . 1.554(6) yes
C6 C9 . 1.533(5) yes
C7 H71 . 0.950 no
C7 H72 . 0.950 no
C7 H73 . 0.950 no
C8 H81 . 0.950 no
C8 H82 . 0.950 no
C8 H83 . 0.950 no
C9 H91 . 0.950 no
C9 H92 . 0.950 no
C9 H93 . 0.950 no
C10 C11 . 1.559(5) yes
C10 C12 . 1.520(5) yes
C10 C13 . 1.546(5) yes
C11 H111 . 0.950 no
C11 H112 . 0.950 no
C11 H113 . 0.950 no
C12 H121 . 0.950 no
C12 H122 . 0.950 no
C12 H123 . 0.950 no
C13 H131 . 0.950 no
C13 H132 . 0.950 no
C13 H133 . 0.950 no
C14 C15 . 1.380(6) yes
C14 H141 . 0.950 no
C15 C16 . 1.378(4) yes
C15 H151 . 0.950 no
C16 H161 . 0.950 no
C16 C103 6_556 1.380(6) yes
C16 C103 . 1.380(6) yes
C16 H162 . 0.950 no
C17 C18 . 1.407(5) yes
C17 C22 . 1.397(6) yes
C17 B1 . 1.641(5) yes
C18 C19 . 1.377(5) yes
C18 H181 . 0.950 no
C19 C20 . 1.395(6) yes
C19 C23 . 1.500(4) yes
C20 C21 . 1.379(6) yes
C20 H201 . 0.950 no
C21 C22 . 1.383(6) yes
C21 C24 . 1.502(4) yes
C22 H221 . 0.950 no
C25 C26 . 1.404(4) yes
C25 C30 . 1.395(5) yes
C25 B1 . 1.658(4) yes
C25 C126 . 1.399(6) yes
C25 C130 . 1.403(6) yes
C25 B1 . 1.658(4) yes
C26 C27 . 1.386(4) yes
C26 H261 . 0.950 no
C27 C28 . 1.381(5) yes
C27 C31 . 1.505(4) yes
C28 C29 . 1.379(5) yes
C28 H281 . 0.950 no
C29 C30 . 1.392(5) yes
C29 C32 . 1.496(4) yes
C30 H301 . 0.950 no
C101 C102 6_556 1.406(5) yes
C101 C102 . 1.406(5) yes
C102 C103 . 1.406(8) yes
C102 C105 . 1.49(2) yes
C103 H1031 . 0.950 no
C105 H1051 . 0.950 no
C105 H1052 . 0.950 no
C106 C107 . 1.543(7) yes
C106 C108 . 1.538(7) yes
C106 C109 . 1.546(7) yes
C107 H1071 . 0.950 no
C107 H1072 . 0.950 no
C107 H1073 . 0.950 no
C108 H1081 . 0.950 no
C108 H1082 . 0.950 no
C108 H1083 . 0.950 no
C109 H1091 . 0.950 no
C109 H1092 . 0.950 no
C109 H1093 . 0.950 no
C110 C111 . 1.545(7) yes
C110 C112 . 1.543(7) yes
C110 C113 . 1.542(7) yes
C111 H1111 . 0.950 no
C111 H1112 . 0.950 no
C111 H1113 . 0.950 no
C112 H1121 . 0.950 no
C112 H1122 . 0.950 no
C112 H1123 . 0.950 no
C113 H1131 . 0.950 no
C113 H1132 . 0.950 no
C113 H1133 . 0.950 no
C114 C115 . 1.376(8) yes
C114 H1141 . 0.950 no
C115 H1151 . 0.950 no
C126 C127 . 1.397(6) yes
C126 H1261 . 0.950 no
C127 C128 . 1.383(6) yes
C127 C131 . 1.495(6) yes
C128 C129 . 1.376(6) yes
C128 H1281 . 0.950 no
C129 C130 . 1.399(6) yes
C129 C132 . 1.504(6) yes
C130 H1301 . 0.950 no

loop_
_geom_torsion_atom_site_label_1
_geom_torsion_atom_site_label_2
_geom_torsion_atom_site_label_3
_geom_torsion_atom_site_label_4
_geom_torsion
_geom_torsion_publ_flag
C1 Ir1 P1 C5 -24.6(2) no
C1 Ir1 P1 C6 87.86(16) no
C1 Ir1 P1 C10 -137.10(16) no
P1 Ir1 N1 C14 -103.1(3) no
P1 Ir1 C1 C2 17.5(3) no
N1 Ir1 P1 C10 42.90(16) no
N1 Ir1 P1 C5 155.4(2) no
N1 Ir1 P1 C6 -92.14(16) no
C6 P1 C5 C2 -87.8(5) no
Ir1 P1 C6 C8 173.6(3) no
C10 P1 C5 C2 151.2(4) no
Ir1 P1 C6 C7 -66.4(4) no
Ir1 P1 C5 C2 31.0(5) no
C5 P1 C6 C9 163.2(4) no
C10 P1 C6 C7 158.0(4) no
C10 P1 C6 C8 38.0(4) no
C10 P1 C6 C9 -82.0(4) no
Ir1 P1 C10 C11 159.0(3) no
Ir1 P1 C10 C12 39.0(4) no
Ir1 P1 C10 C13 -81.0(3) no
C5 P1 C10 C11 49.0(4) no
C5 P1 C10 C12 -71.0(4) no
C5 P1 C10 C13 169.1(4) no
C6 P1 C10 C11 -66.1(4) no
C6 P1 C10 C12 173.9(3) no
Ir1 P1 C6 C9 53.6(4) no
C5 P1 C6 C7 43.2(5) no
C5 P1 C6 C8 -76.8(4) no
C6 P1 C10 C13 54.0(4) no
B1 C17 C18 C19 174.5(4) no
C18 C17 C22 C21 0.4(6) no
C22 C17 C18 C19 1.2(7) no
C18 C17 B1 C25 151.7(4) no
B1 C17 C22 C21 -172.7(4) no
C22 C17 B1 C25 -35.6(5) no
C17 C18 C19 C23 176.7(4) no
C17 C18 C19 C20 -2.2(7) no
C18 C19 C20 C21 1.6(7) no
C18 C19 C23 F34 67.8(5) no
C18 C19 C23 F36 -52.1(5) no
C18 C19 C23 F37 -172.0(4) no
C20 C19 C23 F34 -113.3(4) no
C20 C19 C23 F36 126.9(4) no
C20 C19 C23 F37 7.0(5) no
C23 C19 C20 C21 -177.4(4) no
C19 C20 C21 C22 0.0(7) no
C19 C20 C21 C24 -179.4(4) no
C24 C21 C22 C17 178.5(4) no
C20 C21 C24 F45 100.6(4) no
C20 C21 C22 C17 -1.0(7) no
C20 C21 C24 F47 -19.4(5) no
C22 C21 C24 F45 -78.8(4) no
C20 C21 C24 F46 -139.5(4) no
C22 C21 C24 F47 161.2(4) no
C22 C21 C24 F46 41.1(5) no
C26 C25 C30 C29 -0.4(14) no
B1 C25 C30 C29 -172.7(7) no
C26 C25 B1 C17 150.2(6) no
C30 C25 B1 C17 -37.9(7) no
B1 C25 C26 C27 173.9(7) no
C30 C25 C26 C27 1.5(13) no
C25 C26 C27 C31 178.9(7) no
C25 C26 C27 C28 -2.3(15) no
C26 C27 C31 F56 -55.7(8) no
C26 C27 C28 C29 1.9(17) no
C31 C27 C28 C29 -179.4(8) no
C28 C27 C31 F56 125.6(9) no
C28 C27 C31 F57 -114.4(9) no
C28 C27 C31 F58 5.6(10) no
C26 C27 C31 F57 64.3(8) no
C26 C27 C31 F58 -175.7(7) no
C27 C28 C29 C30 -0.8(18) no
C27 C28 C29 C32 176.5(9) no
C28 C29 C30 C25 0.1(16) no
C28 C29 C32 F61 126.6(10) no
C28 C29 C32 F62 6.6(11) no
C30 C29 C32 F60 63.9(10) no
C30 C29 C32 F61 -56.0(10) no
C30 C29 C32 F62 -176.0(8) no
C32 C29 C30 C25 -177.3(8) no
C28 C29 C32 F60 -113.4(11) no
Ir1 N1 C14 C15 -178.9(4) no
Ir1 C1 C2 C3 179.7(6) no
Ir1 C1 C2 C5 -0.4(7) no
C1 C2 C3 C4 0.6(12) no
C5 C2 C3 C4 -179.3(7) no
C1 C2 C5 P1 -22.8(7) no
C3 C2 C5 P1 157.1(7) no
N1 C14 C15 C16 -2.2(8) no
